data_7243233
loop_
_publ_author_name
'Zhao, Guozheng'
'Liu, Jinjian'

_publ_section_title
;
 The modulation effect of pi--pi interactions on the electronic and
 photochromic properties of viologen complexes containing
 N,N&#x2032;-bis(carboxyethyl)-4,4&#x2032;-bipyridinium
;
_journal_issue 40
_journal_name_full 'RSC Advances'
_journal_page_first 24500
_journal_page_last 24507
_journal_paper_doi 10.1039/D1RA02469H
_journal_volume 11
_journal_year 2021
_chemical_formula_moiety 'H12 O6 Zn, C14 H12 N2 O4, C8 H4 O4, 3(H2 O)'
_chemical_formula_sum 'C22 H34 N2 O17 Zn'
_chemical_formula_weight 663.88
_space_group_crystal_system triclinic
_space_group_IT_number 2
_space_group_name_Hall '-P 1'
_space_group_name_H-M_alt 'P -1'
_atom_sites_solution_hydrogens mixed
_atom_sites_solution_primary iterative
_audit_creation_date 2019-04-22
_audit_creation_method
;
Olex2 1.2
(compiled 2018.05.29 svn.r3508 for OlexSys, GUI svn.r5506)
;
_audit_update_record
;
2019-04-22 deposited with the CCDC.	2021-06-28 downloaded from the CCDC.
;
_cell_angle_alpha 99.701(4)
_cell_angle_beta 105.305(4)
_cell_angle_gamma 99.451(4)
_cell_formula_units_Z 2
_cell_length_a 7.6374(3)
_cell_length_b 14.0781(7)
_cell_length_c 14.1339(8)
_cell_measurement_reflns_used 4895
_cell_measurement_temperature 273(2)
_cell_measurement_theta_max 72.2390
_cell_measurement_theta_min 7.1740
_cell_volume 1409.59(13)
_computing_cell_refinement 'CrysAlisPro 1.171.39.27b (Rigaku OD, 2015)'
_computing_data_collection 'CrysAlisPro 1.171.39.27b (Rigaku OD, 2015)'
_computing_data_reduction 'CrysAlisPro 1.171.39.27b (Rigaku OD, 2015)'
_computing_molecular_graphics 'Olex2 (Dolomanov et al., 2009)'
_computing_publication_material 'Olex2 (Dolomanov et al., 2009)'
_computing_structure_refinement 'ShelXL (Sheldrick, 2015)'
_computing_structure_solution
;
Superflip (Palatinus & Chapuis, 2007;Palatinus & van der Lee, 2008;
Palatinus et al., 2012)
;
_diffrn_ambient_temperature 273(2)
_diffrn_detector 'CCD plate'
_diffrn_detector_area_resol_mean 16.0710
_diffrn_detector_type Eos
_diffrn_measured_fraction_theta_full 0.998
_diffrn_measured_fraction_theta_max 0.973
_diffrn_measurement_details
;
List of Runs (angles in degrees, time in seconds):

  # Type    Start    End  Width  t~exp~   \w     \q     \k     \f   Frames
#--------------------------------------------------------------------------
  1  \w    -26.00  21.00   1.00    1.00    --    0.00  77.00 120.00   47
  2  \w     44.00  69.00   1.00    1.00    --    0.00  57.00-120.00   25
  3  \w    -12.00  26.00   1.00    1.00    --    0.00  57.00-120.00   38
  4  \w     33.00  67.00   1.00    1.00    --    0.00  77.00 120.00   34
  5  \w    -77.00 -51.00   1.00    1.00    --    0.00 178.00-120.00   26
  6  \w     25.00 118.00   1.00    1.00    --   55.26  77.00 -60.00   93
  7  \w     13.00  70.00   1.00    1.00    --   55.26 -57.00  60.00   57
  8  \w     68.00 115.00   1.00    1.00    --   55.26  57.00 -90.00   47
  9  \w    -17.00  74.00   1.00    1.00    --   55.26 -38.00 150.00   91
 10  \w      7.00  71.00   1.00    1.00    --   55.26 -57.00 -30.00   64
 11  \w     47.00 110.00   1.00    1.00    --   55.26-125.00-120.00   63
 12  \w      8.00  70.00   1.00    1.00    --   55.26 -19.00 -30.00   62
 13  \w     68.00 107.00   1.00    5.00    --  110.51-111.00 -90.00   39
 14  \w     39.00  64.00   1.00    5.00    --  110.51-111.00-150.00   25
 15  \w     45.00 133.00   1.00    5.00    --  110.51 -38.00-120.00   88
 16  \w     64.00 132.00   1.00    5.00    --  110.51 -50.00 -60.00   68
 17  \w    104.00 150.00   1.00    5.00    --  110.51 178.00-120.00   46
 18  \w     90.00 170.00   1.00    5.00    --  110.51  50.00-180.00   80
 19  \w     91.00 140.00   1.00    5.00    --  110.51  64.00 -90.00   49
 20  \w     42.00 130.00   1.00    5.00    --  110.51 -92.00 -30.00   88
 21  \w     49.00  79.00   1.00    5.00    --  110.51 -77.00-180.00   30
 22  \w    108.00 134.00   1.00    5.00    --  110.51 -77.00-180.00   26
 23  \w     80.00 178.00   1.00    5.00    --  110.51  25.00-120.00   98
 24  \w     86.00 159.00   1.00    5.00    --  110.51  25.00 150.00   73
 25  \w     57.00 127.00   1.00    5.00    --  110.51 -50.00  30.00   70
 26  \w     73.00 104.00   1.00    5.00    --  110.51-111.00-150.00   31
 27  \w     42.00  93.00   1.00    5.00    --  110.51 -50.00-180.00   51
;
_diffrn_measurement_device 'four-circle diffractometer'
_diffrn_measurement_device_type 'Xcalibur, Eos, Gemini'
_diffrn_measurement_method '\w scans'
_diffrn_orient_matrix_type 'CrysAlisPro convention (1999,Acta A55,543-557)'
_diffrn_orient_matrix_UB_11 -0.0114391000
_diffrn_orient_matrix_UB_12 -0.0478343000
_diffrn_orient_matrix_UB_13 0.0891441000
_diffrn_orient_matrix_UB_21 -0.1022113000
_diffrn_orient_matrix_UB_22 -0.0992694000
_diffrn_orient_matrix_UB_23 -0.0739329000
_diffrn_orient_matrix_UB_31 0.1880729000
_diffrn_orient_matrix_UB_32 -0.0283914000
_diffrn_orient_matrix_UB_33 0.0048665000
_diffrn_radiation_monochromator graphite
_diffrn_radiation_probe x-ray
_diffrn_radiation_type CuK\a
_diffrn_radiation_wavelength 1.54184
_diffrn_reflns_av_R_equivalents 0.0262
_diffrn_reflns_av_unetI/netI 0.0344
_diffrn_reflns_Laue_measured_fraction_full 0.998
_diffrn_reflns_Laue_measured_fraction_max 0.973
_diffrn_reflns_limit_h_max 9
_diffrn_reflns_limit_h_min -7
_diffrn_reflns_limit_k_max 13
_diffrn_reflns_limit_k_min -17
_diffrn_reflns_limit_l_max 17
_diffrn_reflns_limit_l_min -17
_diffrn_reflns_number 9194
_diffrn_reflns_point_group_measured_fraction_full 0.998
_diffrn_reflns_point_group_measured_fraction_max 0.973
_diffrn_reflns_theta_full 67.684
_diffrn_reflns_theta_max 72.340
_diffrn_reflns_theta_min 4.110
_diffrn_source 'fine-focus sealed X-ray tube'
_diffrn_source_type 'Enhance (Cu) X-ray Source'
_exptl_absorpt_coefficient_mu 1.959
_exptl_absorpt_correction_T_max 1.00000
_exptl_absorpt_correction_T_min 0.44451
_exptl_absorpt_correction_type multi-scan
_exptl_absorpt_process_details
;
CrysAlisPro 1.171.39.27b (Rigaku Oxford Diffraction, 2015)
Empirical absorption correction using spherical harmonics,
 implemented in SCALE3 ABSPACK scaling algorithm.
;
_exptl_crystal_colour yellow
_exptl_crystal_colour_primary yellow
_exptl_crystal_density_diffrn 1.564
_exptl_crystal_description block
_exptl_crystal_F_000 692
_exptl_crystal_size_max 0.4
_exptl_crystal_size_mid 0.2
_exptl_crystal_size_min 0.2
_refine_diff_density_max 0.919
_refine_diff_density_min -1.015
_refine_diff_density_rms 0.148
_refine_ls_extinction_method none
_refine_ls_goodness_of_fit_ref 1.070
_refine_ls_hydrogen_treatment constr
_refine_ls_matrix_type full
_refine_ls_number_parameters 394
_refine_ls_number_reflns 5434
_refine_ls_number_restraints 0
_refine_ls_restrained_S_all 1.070
_refine_ls_R_factor_all 0.0527
_refine_ls_R_factor_gt 0.0498
_refine_ls_shift/su_max 0.001
_refine_ls_shift/su_mean 0.000
_refine_ls_structure_factor_coef Fsqd
_refine_ls_weighting_details 'w=1/[\s^2^(Fo^2^)+(0.0866P)^2^+0.5403P] where P=(Fo^2^+2Fc^2^)/3'
_refine_ls_weighting_scheme calc
_refine_ls_wR_factor_gt 0.1317
_refine_ls_wR_factor_ref 0.1347
_reflns_Friedel_coverage 0.000
_reflns_number_gt 5028
_reflns_number_total 5434
_reflns_threshold_expression 'I > 2\s(I)'
_cod_data_source_file d1ra02469h2.cif
_cod_data_source_block liujj0421f
_cod_original_cell_volume 1409.58(12)
_cod_database_code 7243233
_shelx_shelxl_version_number 2014/7
_chemical_oxdiff_formula 'C H O N Br Zn'
_shelx_space_group_comment
;
The symmetry employed for this shelxl refinement is uniquely defined
by the following loop, which should always be used as a source of
symmetry information in preference to the above space-group names.
They are only intended as comments.
;
_shelx_estimated_absorpt_t_max 0.695
_shelx_estimated_absorpt_t_min 0.508
_reflns_odcompleteness_completeness 99.88
_reflns_odcompleteness_iscentric 1
_reflns_odcompleteness_theta 66.97
_olex2_refinement_description
;
1. Fixed Uiso
 At 1.2 times of:
  All C(H) groups, All C(H,H) groups
 At 1.5 times of:
  All O(H,H) groups
2.a Free rotating group:
 O15(H15A,H15B), O17(H17A,H17B), O16(H16A,H16B)
2.b Rotating group:
 O7(H7A,H7B), O5(H5A,H5B), O8(H8A,H8B), O10(H10A,H10B), O9(H9A,H9B), O6(H6A,H6B)
2.c Secondary CH2 refined with riding coordinates:
 C2(H2A,H2B), C13(H13A,H13B)
2.d Aromatic/amide H refined with riding coordinates:
 C3(H3), C6(H6), C19(H19), C20(H20), C18(H18), C17(H17), C9(H9), C11(H11),
 C5(H5), C10(H10), C4(H4), C12(H12)
;
_olex2_submission_special_instructions 'No special instructions were received'
_oxdiff_exptl_absorpt_empirical_details
;
Empirical correction (ABSPACK) includes:
- Absorption correction using spherical harmonics
- Frame scaling
;
_oxdiff_exptl_absorpt_empirical_full_max 1.763
_oxdiff_exptl_absorpt_empirical_full_min 0.611

loop_
_space_group_symop_operation_xyz
'x, y, z'
'-x, -y, -z'

loop_
_atom_site_label
_atom_site_type_symbol
_atom_site_fract_x
_atom_site_fract_y
_atom_site_fract_z
_atom_site_U_iso_or_equiv
_atom_site_adp_type
_atom_site_occupancy
_atom_site_site_symmetry_order
_atom_site_calc_flag
_atom_site_refinement_flags_posn
_atom_site_refinement_flags_adp
_atom_site_refinement_flags_occupancy
_atom_site_disorder_assembly
_atom_site_disorder_group
Zn1 Zn 0.89256(4) 0.41519(2) 0.25013(2) 0.02883(13) Uani 1 1 d . . . . .
O7 O 0.8098(2) 0.28687(12) 0.13474(13) 0.0334(3) Uani 1 1 d . . . . .
H7A H 0.7581 0.2359 0.1541 0.050 Uiso 1 1 d GR . . . .
H7B H 0.9054 0.2719 0.1167 0.050 Uiso 1 1 d GR . . . .
O5 O 0.9055(3) 0.33717(14) 0.36371(15) 0.0498(5) Uani 1 1 d . . . . .
H5A H 1.0212 0.3419 0.3991 0.075 Uiso 1 1 d GR . . . .
H5B H 0.8547 0.2742 0.3385 0.075 Uiso 1 1 d GR . . . .
O8 O 1.1638(3) 0.4201(2) 0.25535(18) 0.0659(8) Uani 1 1 d . . . . .
H8A H 1.2396 0.4653 0.3073 0.099 Uiso 1 1 d GR . . . .
H8B H 1.1858 0.4346 0.2007 0.099 Uiso 1 1 d GR . . . .
O2 O -0.0836(3) -0.22418(14) -0.05384(14) 0.0385(4) Uani 1 1 d . . . . .
O12 O 0.1510(3) 0.71257(13) 0.31812(15) 0.0428(4) Uani 1 1 d . . . . .
O14 O 0.7358(3) 1.14598(14) 0.31061(16) 0.0478(5) Uani 1 1 d . . . . .
O1 O -0.2875(3) -0.36905(14) -0.09501(14) 0.0427(4) Uani 1 1 d . . . . .
O10 O 0.9868(3) 0.54547(12) 0.36101(14) 0.0397(4) Uani 1 1 d . . . . .
H10A H 0.9021 0.5567 0.3918 0.060 Uiso 1 1 d GR . . . .
H10B H 1.0139 0.5977 0.3355 0.060 Uiso 1 1 d GR . . . .
O13 O 0.5851(3) 1.12472(13) 0.14820(15) 0.0432(4) Uani 1 1 d . . . . .
O9 O 0.8450(3) 0.50078(15) 0.14288(15) 0.0545(6) Uani 1 1 d . . . . .
H9A H 0.8076 0.4638 0.0820 0.082 Uiso 1 1 d GR . . . .
H9B H 0.9464 0.5434 0.1489 0.082 Uiso 1 1 d GR . . . .
O3 O 0.2288(2) 0.39375(15) 0.52364(14) 0.0427(4) Uani 1 1 d . . . . .
O4 O 0.4980(3) 0.49424(15) 0.61597(15) 0.0444(4) Uani 1 1 d . . . . .
O11 O 0.1000(4) 0.66017(16) 0.15451(17) 0.0616(7) Uani 1 1 d . . . . .
N1 N -0.2217(3) -0.15202(15) 0.09605(15) 0.0311(4) Uani 1 1 d . . . . .
O15 O 0.1315(4) 0.85859(19) 0.47766(18) 0.0623(6) Uani 1 1 d . . . . .
H15A H 0.1439 0.8110 0.4360 0.093 Uiso 1 1 d G . . . .
H15B H 0.1639 0.8479 0.5366 0.093 Uiso 1 1 d G . . . .
N2 N 0.3908(3) 0.25694(15) 0.44566(16) 0.0340(4) Uani 1 1 d . . . . .
O17 O 0.6398(5) 0.6565(2) 0.2443(3) 0.0896(10) Uani 1 1 d . . . . .
H17A H 0.7349 0.6366 0.2358 0.134 Uiso 1 1 d G . . . .
H17B H 0.5452 0.6278 0.1942 0.134 Uiso 1 1 d G . . . .
O16 O 0.3246(5) 0.5656(2) 0.0630(2) 0.0711(7) Uani 1 1 d . . . . .
H16A H 0.2974 0.5040 0.0607 0.107 Uiso 1 1 d G . . . .
H16B H 0.2386 0.5920 0.0757 0.107 Uiso 1 1 d G . . . .
C21 C 0.5135(3) 0.99721(16) 0.23053(18) 0.0293(4) Uani 1 1 d . . . . .
C7 C 0.0109(3) 0.01222(17) 0.23366(18) 0.0303(4) Uani 1 1 d . . . . .
C8 C 0.1423(3) 0.09810(16) 0.30753(18) 0.0302(4) Uani 1 1 d . . . . .
C3 C -0.1555(3) -0.15636(18) 0.19289(18) 0.0339(5) Uani 1 1 d . . . . .
H3 H -0.1882 -0.2148 0.2127 0.041 Uiso 1 1 calc R . . . .
C6 C -0.0402(4) -0.07538(17) 0.26277(18) 0.0341(5) Uani 1 1 d . . . . .
H6 H 0.0039 -0.0790 0.3297 0.041 Uiso 1 1 calc R . . . .
C19 C 0.4111(3) 0.92948(17) 0.14117(18) 0.0321(5) Uani 1 1 d . . . . .
H19 H 0.4116 0.9450 0.0798 0.039 Uiso 1 1 calc R . . . .
C16 C 0.3018(3) 0.81605(16) 0.23390(18) 0.0306(5) Uani 1 1 d . . . . .
C1 C -0.2199(3) -0.28077(17) -0.04764(16) 0.0299(4) Uani 1 1 d . . . . .
C20 C 0.5115(3) 0.97199(18) 0.32162(19) 0.0352(5) Uani 1 1 d . . . . .
H20 H 0.5821 1.0154 0.3819 0.042 Uiso 1 1 calc R . . . .
C14 C 0.4006(3) 0.41677(19) 0.55526(17) 0.0333(5) Uani 1 1 d . . . . .
C22 C 0.6202(3) 1.09736(16) 0.22937(19) 0.0316(5) Uani 1 1 d . . . . .
C18 C 0.3083(3) 0.83908(17) 0.14289(18) 0.0331(5) Uani 1 1 d . . . . .
H18 H 0.2434 0.7937 0.0828 0.040 Uiso 1 1 calc R . . . .
C17 C 0.4053(3) 0.88292(18) 0.32303(18) 0.0348(5) Uani 1 1 d . . . . .
H17 H 0.4033 0.8677 0.3843 0.042 Uiso 1 1 calc R . . . .
C9 C 0.1604(4) 0.11128(19) 0.4098(2) 0.0390(5) Uani 1 1 d . . . . .
H9 H 0.0891 0.0653 0.4325 0.047 Uiso 1 1 calc R . . . .
C11 C 0.2825(4) 0.1915(2) 0.47704(19) 0.0403(5) Uani 1 1 d . . . . .
H11 H 0.2907 0.2009 0.5449 0.048 Uiso 1 1 calc R . . . .
C5 C -0.0646(4) 0.01550(18) 0.13317(18) 0.0351(5) Uani 1 1 d . . . . .
H5 H -0.0365 0.0735 0.1118 0.042 Uiso 1 1 calc R . . . .
C15 C 0.1763(3) 0.72170(17) 0.23601(19) 0.0346(5) Uani 1 1 d . . . . .
C10 C 0.2540(4) 0.16829(18) 0.27750(19) 0.0380(5) Uani 1 1 d . . . . .
H10 H 0.2446 0.1624 0.2097 0.046 Uiso 1 1 calc R . . . .
C2 C -0.3312(3) -0.24222(19) 0.02049(19) 0.0372(5) Uani 1 1 d . . . . .
H2A H -0.4433 -0.2281 -0.0204 0.045 Uiso 1 1 calc R . . . .
H2B H -0.3680 -0.2929 0.0545 0.045 Uiso 1 1 calc R . . . .
C13 C 0.5138(3) 0.34485(19) 0.5199(2) 0.0387(5) Uani 1 1 d . . . . .
H13A H 0.5996 0.3782 0.4899 0.046 Uiso 1 1 calc R . . . .
H13B H 0.5863 0.3245 0.5773 0.046 Uiso 1 1 calc R . . . .
C4 C -0.1804(4) -0.06712(19) 0.06608(18) 0.0359(5) Uani 1 1 d . . . . .
H4 H -0.2311 -0.0646 -0.0007 0.043 Uiso 1 1 calc R . . . .
O6 O 0.6148(2) 0.40071(14) 0.24714(14) 0.0398(4) Uani 1 1 d . . . . .
H6A H 0.5482 0.4128 0.1918 0.060 Uiso 1 1 d GR . . . .
H6B H 0.6034 0.4461 0.2940 0.060 Uiso 1 1 d GR . . . .
C12 C 0.3780(4) 0.24603(18) 0.3480(2) 0.0382(5) Uani 1 1 d . . . . .
H12 H 0.4542 0.2918 0.3276 0.046 Uiso 1 1 calc R . . . .

loop_
_atom_site_aniso_label
_atom_site_aniso_U_11
_atom_site_aniso_U_22
_atom_site_aniso_U_33
_atom_site_aniso_U_23
_atom_site_aniso_U_13
_atom_site_aniso_U_12
Zn1 0.02657(18) 0.02421(18) 0.03155(19) 0.00315(12) 0.00672(13) 0.00057(12)
O7 0.0338(8) 0.0254(8) 0.0357(8) -0.0002(6) 0.0106(7) -0.0010(6)
O5 0.0587(12) 0.0337(9) 0.0380(10) 0.0107(8) -0.0091(9) -0.0061(8)
O8 0.0256(9) 0.0952(19) 0.0512(12) -0.0327(12) 0.0075(8) -0.0009(10)
O2 0.0399(9) 0.0367(9) 0.0377(9) 0.0022(7) 0.0167(7) 0.0030(7)
O12 0.0531(11) 0.0296(9) 0.0422(10) 0.0094(7) 0.0160(8) -0.0052(8)
O14 0.0495(11) 0.0309(9) 0.0479(11) 0.0097(8) 0.0010(9) -0.0115(8)
O1 0.0419(10) 0.0369(9) 0.0383(9) -0.0075(7) 0.0082(8) 0.0012(8)
O10 0.0489(10) 0.0244(8) 0.0430(9) -0.0015(7) 0.0212(8) -0.0029(7)
O13 0.0476(10) 0.0308(9) 0.0457(10) 0.0129(8) 0.0102(8) -0.0045(7)
O9 0.0685(14) 0.0405(11) 0.0377(10) 0.0136(8) 0.0018(9) -0.0157(10)
O3 0.0287(8) 0.0485(10) 0.0387(9) -0.0081(8) 0.0029(7) 0.0049(7)
O4 0.0339(9) 0.0455(10) 0.0395(10) -0.0119(8) 0.0068(7) -0.0022(8)
O11 0.0829(16) 0.0390(11) 0.0441(11) 0.0004(9) 0.0173(11) -0.0263(11)
N1 0.0306(9) 0.0308(10) 0.0304(9) 0.0005(8) 0.0100(7) 0.0072(8)
O15 0.0870(18) 0.0616(14) 0.0448(12) 0.0157(10) 0.0263(12) 0.0201(13)
N2 0.0315(10) 0.0287(10) 0.0387(10) 0.0031(8) 0.0079(8) 0.0070(8)
O17 0.0683(17) 0.0721(19) 0.130(3) 0.052(2) 0.0166(18) 0.0099(15)
O16 0.099(2) 0.0489(13) 0.0589(14) 0.0125(11) 0.0149(14) 0.0133(13)
C21 0.0238(10) 0.0234(10) 0.0391(12) 0.0066(9) 0.0086(8) 0.0022(8)
C7 0.0343(11) 0.0275(11) 0.0317(11) 0.0048(9) 0.0122(9) 0.0116(9)
C8 0.0333(11) 0.0262(10) 0.0328(11) 0.0048(9) 0.0117(9) 0.0100(9)
C3 0.0377(12) 0.0298(11) 0.0350(12) 0.0069(9) 0.0124(9) 0.0073(9)
C6 0.0410(13) 0.0304(11) 0.0306(11) 0.0065(9) 0.0098(9) 0.0085(9)
C19 0.0324(11) 0.0296(11) 0.0333(11) 0.0089(9) 0.0094(9) 0.0027(9)
C16 0.0287(10) 0.0246(10) 0.0368(12) 0.0072(9) 0.0081(9) 0.0035(8)
C1 0.0295(10) 0.0314(11) 0.0238(10) 0.0025(8) 0.0031(8) 0.0049(9)
C20 0.0357(12) 0.0275(11) 0.0338(11) 0.0027(9) 0.0048(9) -0.0032(9)
C14 0.0308(11) 0.0364(12) 0.0260(10) 0.0002(9) 0.0035(9) 0.0038(9)
C22 0.0281(11) 0.0229(10) 0.0423(12) 0.0067(9) 0.0106(9) 0.0017(8)
C18 0.0328(11) 0.0282(11) 0.0325(11) 0.0044(9) 0.0057(9) 0.0000(9)
C17 0.0369(12) 0.0317(12) 0.0312(11) 0.0080(9) 0.0073(9) -0.0008(9)
C9 0.0469(14) 0.0336(12) 0.0342(12) 0.0049(10) 0.0152(10) 0.0004(10)
C11 0.0475(14) 0.0378(13) 0.0312(12) 0.0045(10) 0.0104(10) 0.0030(11)
C5 0.0469(13) 0.0279(11) 0.0332(12) 0.0078(9) 0.0139(10) 0.0117(10)
C15 0.0369(12) 0.0242(10) 0.0379(12) 0.0069(9) 0.0077(10) -0.0013(9)
C10 0.0491(14) 0.0309(12) 0.0349(12) 0.0070(9) 0.0159(11) 0.0067(10)
C2 0.0314(11) 0.0369(12) 0.0356(12) -0.0035(10) 0.0090(9) -0.0003(9)
C13 0.0302(11) 0.0350(12) 0.0421(13) 0.0004(10) 0.0036(10) 0.0034(10)
C4 0.0429(13) 0.0356(12) 0.0298(11) 0.0063(9) 0.0095(10) 0.0133(10)
O6 0.0285(8) 0.0458(10) 0.0392(9) -0.0006(8) 0.0089(7) 0.0046(7)
C12 0.0427(13) 0.0297(11) 0.0435(13) 0.0070(10) 0.0182(11) 0.0037(10)

loop_
_atom_type_symbol
_atom_type_description
_atom_type_scat_dispersion_real
_atom_type_scat_dispersion_imag
_atom_type_scat_source
C C 0.0181 0.0091 'International Tables Vol C Tables 4.2.6.8 and 6.1.1.4'
H H 0.0000 0.0000 'International Tables Vol C Tables 4.2.6.8 and 6.1.1.4'
N N 0.0311 0.0180 'International Tables Vol C Tables 4.2.6.8 and 6.1.1.4'
O O 0.0492 0.0322 'International Tables Vol C Tables 4.2.6.8 and 6.1.1.4'
Zn Zn -1.5491 0.6778 'International Tables Vol C Tables 4.2.6.8 and 6.1.1.4'

loop_
_geom_angle_atom_site_label_1
_geom_angle_atom_site_label_2
_geom_angle_atom_site_label_3
_geom_angle
_geom_angle_site_symmetry_1
_geom_angle_site_symmetry_3
_geom_angle_publ_flag
O5 Zn1 O7 93.72(7) . . ?
O5 Zn1 O10 88.41(8) . . ?
O5 Zn1 O9 170.96(10) . . ?
O5 Zn1 O6 83.20(9) . . ?
O8 Zn1 O7 89.84(8) . . ?
O8 Zn1 O5 93.57(11) . . ?
O8 Zn1 O10 87.45(8) . . ?
O8 Zn1 O9 94.69(12) . . ?
O8 Zn1 O6 176.10(10) . . ?
O10 Zn1 O7 176.65(7) . . ?
O10 Zn1 O9 88.30(8) . . ?
O10 Zn1 O6 94.63(7) . . ?
O9 Zn1 O7 89.96(8) . . ?
O9 Zn1 O6 88.68(9) . . ?
O6 Zn1 O7 88.19(7) . . ?
C3 N1 C2 119.7(2) . . ?
C3 N1 C4 120.7(2) . . ?
C4 N1 C2 119.4(2) . . ?
C11 N2 C13 118.7(2) . . ?
C12 N2 C11 120.7(2) . . ?
C12 N2 C13 120.5(2) . . ?
C19 C21 C20 118.6(2) . . ?
C19 C21 C22 121.0(2) . . ?
C20 C21 C22 120.4(2) . . ?
C6 C7 C8 120.4(2) . . ?
C6 C7 C5 118.0(2) . . ?
C5 C7 C8 121.6(2) . . ?
C9 C8 C7 121.2(2) . . ?
C9 C8 C10 117.6(2) . . ?
C10 C8 C7 121.2(2) . . ?
N1 C3 C6 120.6(2) . . ?
C3 C6 C7 120.1(2) . . ?
C18 C19 C21 120.6(2) . . ?
C18 C16 C15 120.6(2) . . ?
C17 C16 C18 119.1(2) . . ?
C17 C16 C15 120.3(2) . . ?
O2 C1 O1 127.4(2) . . ?
O2 C1 C2 119.2(2) . . ?
O1 C1 C2 113.3(2) . . ?
C17 C20 C21 120.6(2) . . ?
O3 C14 O4 126.8(2) . . ?
O3 C14 C13 119.3(2) . . ?
O4 C14 C13 113.9(2) . . ?
O14 C22 C21 116.8(2) . . ?
O13 C22 O14 125.6(2) . . ?
O13 C22 C21 117.5(2) . . ?
C19 C18 C16 120.3(2) . . ?
C20 C17 C16 120.7(2) . . ?
C11 C9 C8 120.3(2) . . ?
N2 C11 C9 120.5(2) . . ?
C4 C5 C7 119.8(2) . . ?
O12 C15 C16 117.8(2) . . ?
O11 C15 O12 124.7(2) . . ?
O11 C15 C16 117.4(2) . . ?
C12 C10 C8 119.9(2) . . ?
N1 C2 C1 111.63(19) . . ?
N2 C13 C14 111.1(2) . . ?
N1 C4 C5 120.7(2) . . ?
N2 C12 C10 120.9(2) . . ?

loop_
_geom_bond_atom_site_label_1
_geom_bond_atom_site_label_2
_geom_bond_distance
_geom_bond_site_symmetry_2
_geom_bond_publ_flag
Zn1 O7 2.1002(16) . ?
Zn1 O5 2.0830(19) . ?
Zn1 O8 2.043(2) . ?
Zn1 O10 2.0834(17) . ?
Zn1 O9 2.086(2) . ?
Zn1 O6 2.0861(17) . ?
O2 C1 1.235(3) . ?
O12 C15 1.250(3) . ?
O14 C22 1.252(3) . ?
O1 C1 1.259(3) . ?
O13 C22 1.248(3) . ?
O3 C14 1.236(3) . ?
O4 C14 1.249(3) . ?
O11 C15 1.249(3) . ?
N1 C3 1.344(3) . ?
N1 C2 1.475(3) . ?
N1 C4 1.351(3) . ?
N2 C11 1.345(4) . ?
N2 C13 1.475(3) . ?
N2 C12 1.339(4) . ?
C21 C19 1.394(3) . ?
C21 C20 1.395(3) . ?
C21 C22 1.513(3) . ?
C7 C8 1.477(3) . ?
C7 C6 1.393(3) . ?
C7 C5 1.397(3) . ?
C8 C9 1.392(4) . ?
C8 C10 1.393(3) . ?
C3 C6 1.372(3) . ?
C19 C18 1.389(3) . ?
C16 C18 1.390(3) . ?
C16 C17 1.389(3) . ?
C16 C15 1.514(3) . ?
C1 C2 1.533(3) . ?
C20 C17 1.383(3) . ?
C14 C13 1.539(3) . ?
C9 C11 1.369(4) . ?
C5 C4 1.372(4) . ?
C10 C12 1.371(4) . ?
